data_1511694
loop_
_publ_author_name
'Su, M.Z.'
'Lin, J.-H.'
'Wurst, K.'
'Schweda, E.'

_publ_section_title
;
 The structure of La26 (B O3)8 O27 : a structure with a distorted fluorite
 type arrangement of atoms
;
_journal_name_full 'Journal of Solid State Chemistry'
_journal_page_first 287
_journal_page_last 291
_journal_paper_doi 10.1006/jssc.1996.0339
_journal_volume 126
_journal_year 1996
_chemical_formula_sum 'B8 La26 O51'
_chemical_name_systematic 'La26 (B O3)8 O27'
_space_group_IT_number 14
_symmetry_space_group_name_Hall '-P 2ybc'
_symmetry_space_group_name_H-M 'P 1 21/c 1'
_cell_angle_alpha 90
_cell_angle_beta 99.41
_cell_angle_gamma 90
_cell_formula_units_Z 1
_cell_length_a 6.92
_cell_length_b 12.923
_cell_length_c 14.571
_cell_volume 1285.509
_citation_journal_id_ASTM JSSCBI
_cod_data_source_file boron4-x_357.cif
_cod_data_source_block B8La26O51
_cod_database_code 1511694

loop_
_symmetry_equiv_pos_as_xyz
x,y,z
-x,y+1/2,-z+1/2
-x,-y,-z
x,-y-1/2,z-1/2

loop_
_atom_site_label
_atom_site_type_symbol
_atom_site_fract_x
_atom_site_fract_y
_atom_site_fract_z
_atom_site_occupancy
_atom_site_U_iso_or_equiv
O3 O-2 0.2673 0.3497 0.293 1 0.0
La6 La+3 0.2308 0.5023 0.1718 1 0.0
O8 O-2 0.3424 0.5545 0.5477 1 0.0
O11 O-2 0.4843 0.2483 0.4813 1 0.0
La3 La+3 0.1518 0.1942 0.4691 1 0.0
O1 O-2 0.0088 0.8507 0.1306 1 0.0
O4 O-2 0.4266 0.132 0.2586 1 0.0
O12 O-2 0.1871 0.6544 0.0893 1 0.0
B2 B+3 0.3296 0.0513 0.2903 1 0.0
La5 La+3 0.6251 0.3004 0.3402 1 0.0
La4 La+3 0.6841 0.3854 0.0603 1 0.0
O9 O-2 0.7306 0.2367 0.1816 1 0.0
O13 O-2 0.3452 0.4553 0.0341 0.75 0.0
O2 O-2 0.1586 0.5093 0.3473 1 0.0
O5 O-2 0.594 0.4545 0.2119 1 0.0
La2 La+3 0.5149 0.1099 0.0873 1 0.0
La7 La+3 0.0602 0.2129 0.2022 1 0.0
B1 B+3 0.1349 0.4007 0.3367 1 0.0
O7 O-2 0.1641 0.1539 0.0693 1 0.0
La1 La+3 0 0 0 1 0.0
O6 O-2 0.1623 0.0676 0.3268 1 0.0
O10 O-2 0.0366 0.363 0.1061 1 0.0
